data_4036702
loop_
_publ_author_name
'Bagdasarian, Alex L.'
'Nguyen, Huy H.'
'Palazzo, Teresa A.'
'Fettinger, James C.'
'Haddadin, Makhluf J.'
'Kurth, Mark J.'

_publ_section_title
;
 One-Pot Synthesis of Benzo[4,5]imidazo[2,1-a]isoquinolines and
 Isoquinolino[3,4-b]quinoxalines via Tandem Cyclization Strategies.
;
_journal_issue 9
_journal_name_full 'The Journal of organic chemistry'
_journal_page_first 3924
_journal_page_last 3928
_journal_paper_doi 10.1021/acs.joc.6b00338
_journal_volume 81
_journal_year 2016
_chemical_formula_moiety 'C18 H15 N3 O2'
_chemical_formula_sum 'C18 H15 N3 O2'
_chemical_formula_weight 305.33
_space_group_crystal_system monoclinic
_space_group_IT_number 14
_space_group_name_Hall '-P 2ybc'
_space_group_name_H-M_alt 'P 1 21/c 1'
_atom_sites_solution_hydrogens mixed
_audit_creation_method SHELXL-2014/7
_cell_angle_alpha 90
_cell_angle_beta 102.2574(12)
_cell_angle_gamma 90
_cell_formula_units_Z 4
_cell_length_a 11.2549(9)
_cell_length_b 21.3447(17)
_cell_length_c 7.1406(6)
_cell_measurement_reflns_used 9979
_cell_measurement_temperature 90(2)
_cell_measurement_theta_max 28.28
_cell_measurement_theta_min 2.66
_cell_volume 1676.3(2)
_computing_cell_refinement 'SAINT (8.34a) (Bruker, 2013)'
_computing_data_collection 'Apex2 (2014.9-1) (Bruker, 2014)'
_computing_data_reduction 'SAINT (8.34a) (Bruker, 2013)'
_computing_molecular_graphics 'Bruker SHELXTL'
_computing_publication_material 'Bruker SHELXTL'
_computing_structure_refinement 'SHELXL-2014/7 (Sheldrick, 2014)'
_computing_structure_solution 'SHELXT (Sheldrick, 2014)'
_diffrn_ambient_temperature 90(2)
_diffrn_measured_fraction_theta_full 1.000
_diffrn_measured_fraction_theta_max 1.000
_diffrn_measurement_device_type 'Bruker APEX-II CCD'
_diffrn_measurement_method '\f and \w scans'
_diffrn_radiation_type MoK\a
_diffrn_radiation_wavelength 0.71073
_diffrn_reflns_av_R_equivalents 0.0169
_diffrn_reflns_av_unetI/netI 0.0130
_diffrn_reflns_Laue_measured_fraction_full 1.000
_diffrn_reflns_Laue_measured_fraction_max 1.000
_diffrn_reflns_limit_h_max 14
_diffrn_reflns_limit_h_min -14
_diffrn_reflns_limit_k_max 27
_diffrn_reflns_limit_k_min -27
_diffrn_reflns_limit_l_max 9
_diffrn_reflns_limit_l_min -9
_diffrn_reflns_number 15115
_diffrn_reflns_point_group_measured_fraction_full 1.000
_diffrn_reflns_point_group_measured_fraction_max 1.000
_diffrn_reflns_theta_full 25.242
_diffrn_reflns_theta_max 27.499
_diffrn_reflns_theta_min 1.852
_exptl_absorpt_coefficient_mu 0.081
_exptl_absorpt_correction_T_max 1.0000
_exptl_absorpt_correction_T_min 0.9172
_exptl_absorpt_correction_type numerical
_exptl_absorpt_process_details 'SADABS 2014/3 (Sheldrick, 2014)'
_exptl_crystal_colour Canary_Yellow
_exptl_crystal_density_diffrn 1.210
_exptl_crystal_description Plate
_exptl_crystal_F_000 640
_exptl_crystal_size_max 0.441
_exptl_crystal_size_mid 0.358
_exptl_crystal_size_min 0.088
_refine_diff_density_max 0.350
_refine_diff_density_min -0.389
_refine_diff_density_rms 0.046
_refine_ls_extinction_method none
_refine_ls_goodness_of_fit_ref 1.084
_refine_ls_hydrogen_treatment mixed
_refine_ls_matrix_type full
_refine_ls_number_parameters 273
_refine_ls_number_reflns 3854
_refine_ls_number_restraints 14
_refine_ls_restrained_S_all 1.090
_refine_ls_R_factor_all 0.0502
_refine_ls_R_factor_gt 0.0459
_refine_ls_shift/su_max 0.000
_refine_ls_shift/su_mean 0.000
_refine_ls_structure_factor_coef Fsqd
_refine_ls_weighting_details 'w=1/[\s^2^(Fo^2^)+(0.0411P)^2^+1.2595P] where P=(Fo^2^+2Fc^2^)/3'
_refine_ls_weighting_scheme calc
_refine_ls_wR_factor_gt 0.1117
_refine_ls_wR_factor_ref 0.1147
_reflns_Friedel_coverage 0.000
_reflns_number_gt 3473
_reflns_number_total 3854
_reflns_threshold_expression 'I > 2\s(I)'
_cod_data_source_file jo6b00338_si_003.cif
_cod_data_source_block JF2411DFMI_SQ
_cod_depositor_comments
;
The following automatic conversions were performed:

data item '_exptl_absorpt_correction_type' value 'Numerical' was
changed to 'numerical' in accordance with the
/home/saulius/struct/COD-crude-data/automatic-downloads/DataCite-retrospective/ACS/depositions/lib/dictionaries/cif_core.dic
dictionary named 'cif_core.dic' version 2.4.2 last updated on
2011-04-26.

Automatic conversion script
Id: cif_fix_values 6909 2019-04-08 15:41:33Z antanas 
;
_cod_original_sg_symbol_H-M 'P 21/c'
_cod_database_code 4036702
_shelx_shelxl_version_number 2014/7
_shelx_space_group_comment
; 
The symmetry employed for this shelxl refinement is uniquely defined 
by the following loop, which should always be used as a source of 
symmetry information in preference to the above space-group names. 
They are only intended as comments. 
;
_shelx_estimated_absorpt_t_min 0.965
_shelx_estimated_absorpt_t_max 0.993

loop_
_space_group_symop_operation_xyz
'x, y, z'
'-x, y+1/2, -z+1/2'
'-x, -y, -z'
'x, -y-1/2, z-1/2'

loop_
_atom_site_label
_atom_site_type_symbol
_atom_site_fract_x
_atom_site_fract_y
_atom_site_fract_z
_atom_site_U_iso_or_equiv
_atom_site_adp_type
_atom_site_occupancy
_atom_site_site_symmetry_order
_atom_site_calc_flag
_atom_site_refinement_flags_posn
_atom_site_refinement_flags_adp
_atom_site_refinement_flags_occupancy
_atom_site_disorder_assembly
_atom_site_disorder_group
C1 C 0.25549(13) 0.37293(6) 0.55671(19) 0.0199(3) Uani 1 1 d . . . . .
N1 N 0.30255(11) 0.42945(5) 0.64022(17) 0.0186(2) Uani 1 1 d . . . . .
C2 C 0.13892(14) 0.35431(7) 0.4629(2) 0.0242(3) Uani 1 1 d . . . . .
H2 H 0.0694(18) 0.3833(9) 0.443(3) 0.032(5) Uiso 1 1 d . . . . .
C3 C 0.12737(15) 0.29394(7) 0.3903(2) 0.0267(3) Uani 1 1 d . . . . .
H3 H 0.0475(18) 0.2788(9) 0.323(3) 0.033(5) Uiso 1 1 d . . . . .
C4 C 0.22737(15) 0.25310(7) 0.4089(2) 0.0259(3) Uani 1 1 d . . . . .
H4 H 0.2160(16) 0.2125(9) 0.358(3) 0.024(4) Uiso 1 1 d . . . . .
C5 C 0.34293(15) 0.27219(7) 0.4968(2) 0.0243(3) Uani 1 1 d . . . . .
H5 H 0.4134(17) 0.2451(9) 0.506(3) 0.030(5) Uiso 1 1 d . . . . .
C6 C 0.35755(13) 0.33358(7) 0.5692(2) 0.0206(3) Uani 1 1 d . . . . .
N6 N 0.46350(11) 0.36527(6) 0.64833(17) 0.0214(3) Uani 1 1 d . . . . .
C7 C 0.42701(13) 0.42238(6) 0.68370(19) 0.0187(3) Uani 1 1 d . . . . .
C8 C 0.50239(13) 0.47671(6) 0.74248(19) 0.0187(3) Uani 1 1 d . . . . .
C9 C 0.62968(13) 0.47254(7) 0.7743(2) 0.0217(3) Uani 1 1 d . . . . .
H9 H 0.6664(17) 0.4315(9) 0.761(3) 0.031(5) Uiso 1 1 d . . . . .
C10 C 0.70002(14) 0.52563(7) 0.8208(2) 0.0243(3) Uani 1 1 d . . . . .
H10 H 0.7889(18) 0.5230(9) 0.840(3) 0.030(5) Uiso 1 1 d . . . . .
C11 C 0.64521(14) 0.58366(7) 0.8362(2) 0.0238(3) Uani 1 1 d . . . . .
H11 H 0.6960(16) 0.6205(9) 0.869(3) 0.027(5) Uiso 1 1 d . . . . .
C12 C 0.52035(14) 0.58852(7) 0.8022(2) 0.0228(3) Uani 1 1 d . . . . .
H12 H 0.4844(17) 0.6296(9) 0.809(3) 0.030(5) Uiso 1 1 d . . . . .
C13 C 0.44629(13) 0.53519(7) 0.75484(19) 0.0195(3) Uani 1 1 d . . . . .
C14 C 0.31368(13) 0.53886(7) 0.7252(2) 0.0206(3) Uani 1 1 d . . . . .
N14 N 0.26306(13) 0.59544(6) 0.7552(2) 0.0262(3) Uani 1 1 d . . . . .
H14A H 0.180(2) 0.5944(9) 0.745(3) 0.037(5) Uiso 1 1 d . . . . .
H14B H 0.308(2) 0.6233(11) 0.841(3) 0.049(6) Uiso 1 1 d . . . . .
C15 C 0.24382(13) 0.48555(6) 0.6764(2) 0.0197(3) Uani 1 1 d . . . . .
C16 C 0.12037(13) 0.48363(7) 0.7116(2) 0.0228(3) Uani 1 1 d . . . . .
O16 O 0.05392(10) 0.52929(5) 0.70487(17) 0.0288(3) Uani 1 1 d . . . . .
O17 O 0.09027(9) 0.42737(5) 0.76893(16) 0.0261(2) Uani 1 1 d D . . . .
C17 C -0.03152(19) 0.42311(11) 0.8117(3) 0.0238(5) Uani 0.82 1 d D U P A 1
H17A H -0.0949 0.4288 0.6934 0.028(6) Uiso 0.82 1 calc R . P A 1
H17B H -0.0423 0.4558 0.9051 0.023(5) Uiso 0.82 1 calc R . P A 1
C18 C -0.0402(3) 0.35893(13) 0.8941(5) 0.0500(8) Uani 0.82 1 d D U P A 1
H18A H -0.0281 0.3272 0.8007 0.053(8) Uiso 0.82 1 calc R . P A 1
H18B H -0.1207 0.3535 0.9238 0.056(9) Uiso 0.82 1 calc R . P A 1
H18C H 0.0225 0.3542 1.0116 0.095(14) Uiso 0.82 1 calc R . P A 1
C17B C -0.0388(8) 0.4122(6) 0.7475(16) 0.0296(17) Uani 0.18 1 d D U P A 2
H17C H -0.0658 0.3815 0.6434 0.035 Uiso 0.18 1 calc R U P A 2
H17D H -0.0901 0.4502 0.7216 0.035 Uiso 0.18 1 calc R U P A 2
C18B C -0.0422(16) 0.3853(8) 0.936(2) 0.061(3) Uani 0.18 1 d D U P A 2
H18D H 0.0055 0.3465 0.9542 0.091 Uiso 0.18 1 calc R U P A 2
H18E H -0.1266 0.3761 0.9420 0.091 Uiso 0.18 1 calc R U P A 2
H18F H -0.0078 0.4153 1.0366 0.091 Uiso 0.18 1 calc R U P A 2

loop_
_atom_site_aniso_label
_atom_site_aniso_U_11
_atom_site_aniso_U_22
_atom_site_aniso_U_33
_atom_site_aniso_U_23
_atom_site_aniso_U_13
_atom_site_aniso_U_12
C1 0.0263(7) 0.0158(6) 0.0169(6) 0.0021(5) 0.0029(5) -0.0012(5)
N1 0.0209(6) 0.0155(5) 0.0182(5) 0.0015(4) 0.0014(4) -0.0003(4)
C2 0.0259(7) 0.0203(7) 0.0239(7) 0.0032(6) -0.0006(6) -0.0011(6)
C3 0.0298(8) 0.0243(7) 0.0229(7) 0.0006(6) -0.0012(6) -0.0057(6)
C4 0.0367(8) 0.0182(7) 0.0224(7) -0.0025(6) 0.0057(6) -0.0037(6)
C5 0.0310(8) 0.0194(7) 0.0228(7) -0.0007(5) 0.0062(6) 0.0011(6)
C6 0.0249(7) 0.0191(7) 0.0176(6) 0.0023(5) 0.0039(5) 0.0004(5)
N6 0.0243(6) 0.0180(6) 0.0214(6) 0.0000(4) 0.0040(5) 0.0002(5)
C7 0.0218(7) 0.0189(7) 0.0147(6) 0.0019(5) 0.0028(5) 0.0013(5)
C8 0.0225(7) 0.0193(7) 0.0137(6) 0.0021(5) 0.0024(5) -0.0007(5)
C9 0.0234(7) 0.0205(7) 0.0208(7) 0.0010(5) 0.0038(5) 0.0009(5)
C10 0.0217(7) 0.0282(8) 0.0227(7) 0.0007(6) 0.0037(5) -0.0020(6)
C11 0.0279(8) 0.0215(7) 0.0211(7) -0.0009(5) 0.0032(6) -0.0061(6)
C12 0.0280(7) 0.0184(7) 0.0209(7) 0.0006(5) 0.0031(6) -0.0003(6)
C13 0.0235(7) 0.0188(6) 0.0154(6) 0.0019(5) 0.0020(5) -0.0004(5)
C14 0.0234(7) 0.0192(7) 0.0178(6) 0.0024(5) 0.0012(5) 0.0025(5)
N14 0.0248(7) 0.0173(6) 0.0336(7) -0.0021(5) -0.0001(5) 0.0020(5)
C15 0.0225(7) 0.0163(6) 0.0189(6) 0.0024(5) 0.0011(5) 0.0031(5)
C16 0.0211(7) 0.0221(7) 0.0226(7) 0.0006(5) -0.0013(5) 0.0014(5)
O16 0.0233(5) 0.0231(5) 0.0376(6) -0.0010(5) 0.0007(5) 0.0055(4)
O17 0.0195(5) 0.0237(5) 0.0347(6) 0.0054(4) 0.0049(4) 0.0017(4)
C17 0.0188(8) 0.0258(11) 0.0269(12) -0.0045(9) 0.0050(8) 0.0006(7)
C18 0.0360(13) 0.0293(14) 0.095(2) 0.0171(15) 0.0373(15) 0.0071(13)
C17B 0.023(3) 0.036(3) 0.029(3) -0.003(3) 0.004(3) -0.001(2)
C18B 0.037(4) 0.059(6) 0.089(6) 0.021(5) 0.020(5) 0.007(5)

loop_
_atom_type_symbol
_atom_type_description
_atom_type_scat_dispersion_real
_atom_type_scat_dispersion_imag
_atom_type_scat_source
C C 0.0033 0.0016 'International Tables Vol C Tables 4.2.6.8 and 6.1.1.4'
H H 0.0000 0.0000 'International Tables Vol C Tables 4.2.6.8 and 6.1.1.4'
N N 0.0061 0.0033 'International Tables Vol C Tables 4.2.6.8 and 6.1.1.4'
O O 0.0106 0.0060 'International Tables Vol C Tables 4.2.6.8 and 6.1.1.4'

loop_
_geom_angle_atom_site_label_1
_geom_angle_atom_site_label_2
_geom_angle_atom_site_label_3
_geom_angle
C2 C1 N1 132.93(13)
C2 C1 C6 121.99(13)
N1 C1 C6 104.89(12)
C7 N1 C1 106.04(11)
C7 N1 C15 122.88(12)
C1 N1 C15 131.07(12)
C3 C2 C1 116.61(14)
C3 C2 H2 121.5(11)
C1 C2 H2 121.8(11)
C2 C3 C4 122.10(14)
C2 C3 H3 119.6(11)
C4 C3 H3 118.3(11)
C5 C4 C3 121.16(14)
C5 C4 H4 119.1(11)
C3 C4 H4 119.7(11)
C4 C5 C6 117.91(14)
C4 C5 H5 122.1(11)
C6 C5 H5 120.0(11)
N6 C6 C5 129.02(14)
N6 C6 C1 110.78(12)
C5 C6 C1 120.11(13)
C7 N6 C6 104.59(12)
N6 C7 N1 113.50(12)
N6 C7 C8 127.28(13)
N1 C7 C8 118.92(12)
C9 C8 C13 120.06(13)
C9 C8 C7 120.76(13)
C13 C8 C7 119.03(13)
C10 C9 C8 119.95(14)
C10 C9 H9 121.6(11)
C8 C9 H9 118.5(11)
C9 C10 C11 120.37(14)
C9 C10 H10 120.1(11)
C11 C10 H10 119.6(11)
C12 C11 C10 120.20(14)
C12 C11 H11 120.5(11)
C10 C11 H11 119.3(11)
C11 C12 C13 120.70(14)
C11 C12 H12 118.6(11)
C13 C12 H12 120.7(11)
C12 C13 C8 118.70(13)
C12 C13 C14 121.62(13)
C8 C13 C14 119.64(13)
N14 C14 C15 122.03(14)
N14 C14 C13 117.97(13)
C15 C14 C13 119.94(13)
C14 N14 H14A 114.5(13)
C14 N14 H14B 118.7(14)
H14A N14 H14B 118.4(19)
C14 C15 N1 118.56(13)
C14 C15 C16 119.23(13)
N1 C15 C16 120.26(12)
O16 C16 O17 122.40(14)
O16 C16 C15 124.44(14)
O17 C16 C15 112.92(12)
C16 O17 C17B 118.5(5)
C16 O17 C17 115.34(13)
O17 C17 C18 106.21(18)
O17 C17 H17A 110.5
C18 C17 H17A 110.5
O17 C17 H17B 110.5
C18 C17 H17B 110.5
H17A C17 H17B 108.7
C17 C18 H18A 109.5
C17 C18 H18B 109.5
H18A C18 H18B 109.5
C17 C18 H18C 109.5
H18A C18 H18C 109.5
H18B C18 H18C 109.5
O17 C17B C18B 102.0(9)
O17 C17B H17C 111.4
C18B C17B H17C 111.4
O17 C17B H17D 111.4
C18B C17B H17D 111.4
H17C C17B H17D 109.2
C17B C18B H18D 109.5
C17B C18B H18E 109.5
H18D C18B H18E 109.5
C17B C18B H18F 109.5
H18D C18B H18F 109.5
H18E C18B H18F 109.5

loop_
_geom_bond_atom_site_label_1
_geom_bond_atom_site_label_2
_geom_bond_distance
C1 C2 1.398(2)
C1 N1 1.3991(18)
C1 C6 1.410(2)
N1 C7 1.3773(18)
N1 C15 1.4175(18)
C2 C3 1.385(2)
C2 H2 0.984(19)
C3 C4 1.407(2)
C3 H3 0.98(2)
C4 C5 1.380(2)
C4 H4 0.937(18)
C5 C6 1.405(2)
C5 H5 0.973(19)
C6 N6 1.3829(18)
N6 C7 1.3275(18)
C7 C8 1.4456(19)
C8 C9 1.405(2)
C8 C13 1.4099(19)
C9 C10 1.382(2)
C9 H9 0.983(19)
C10 C11 1.398(2)
C10 H10 0.982(19)
C11 C12 1.378(2)
C11 H11 0.971(19)
C12 C13 1.409(2)
C12 H12 0.972(19)
C13 C14 1.464(2)
C14 N14 1.3715(19)
C14 C15 1.385(2)
N14 H14A 0.92(2)
N14 H14B 0.92(2)
C15 C16 1.464(2)
C16 O16 1.2231(18)
C16 O17 1.3354(18)
O17 C17B 1.464(8)
O17 C17 1.469(2)
C17 C18 1.502(3)
C17 H17A 0.9900
C17 H17B 0.9900
C18 H18A 0.9800
C18 H18B 0.9800
C18 H18C 0.9800
C17B C18B 1.470(9)
C17B H17C 0.9900
C17B H17D 0.9900
C18B H18D 0.9800
C18B H18E 0.9800
C18B H18F 0.9800

loop_
_geom_hbond_atom_site_label_D
_geom_hbond_atom_site_label_H
_geom_hbond_atom_site_label_A
_geom_hbond_distance_DH
_geom_hbond_distance_HA
_geom_hbond_distance_DA
_geom_hbond_angle_DHA
_geom_hbond_site_symmetry_A
N14 H14A O16 0.92(2) 1.97(2) 2.7027(18) 135.9(18) .
C2 H2 O16 0.984(19) 2.43(2) 3.3489(19) 155.3(16) 3_566
C18B H18F O16 0.98 2.34 3.173(18) 142.2 3_567

loop_
_geom_torsion_atom_site_label_1
_geom_torsion_atom_site_label_2
_geom_torsion_atom_site_label_3
_geom_torsion_atom_site_label_4
_geom_torsion
C2 C1 N1 C7 -170.81(15)
C6 C1 N1 C7 4.18(14)
C2 C1 N1 C15 8.1(3)
C6 C1 N1 C15 -176.94(13)
N1 C1 C2 C3 177.29(15)
C6 C1 C2 C3 3.0(2)
C1 C2 C3 C4 -0.2(2)
C2 C3 C4 C5 -1.7(2)
C3 C4 C5 C6 0.7(2)
C4 C5 C6 N6 -174.21(14)
C4 C5 C6 C1 2.1(2)
C2 C1 C6 N6 172.87(13)
N1 C1 C6 N6 -2.80(15)
C2 C1 C6 C5 -4.1(2)
N1 C1 C6 C5 -179.73(12)
C5 C6 N6 C7 176.78(14)
C1 C6 N6 C7 0.19(15)
C6 N6 C7 N1 2.67(15)
C6 N6 C7 C8 -170.90(13)
C1 N1 C7 N6 -4.47(15)
C15 N1 C7 N6 176.52(12)
C1 N1 C7 C8 169.69(12)
C15 N1 C7 C8 -9.32(19)
N6 C7 C8 C9 -1.9(2)
N1 C7 C8 C9 -175.20(12)
N6 C7 C8 C13 173.71(13)
N1 C7 C8 C13 0.45(19)
C13 C8 C9 C10 1.1(2)
C7 C8 C9 C10 176.68(13)
C8 C9 C10 C11 -0.1(2)
C9 C10 C11 C12 -1.0(2)
C10 C11 C12 C13 1.1(2)
C11 C12 C13 C8 -0.1(2)
C11 C12 C13 C14 177.69(13)
C9 C8 C13 C12 -1.0(2)
C7 C8 C13 C12 -176.64(13)
C9 C8 C13 C14 -178.81(13)
C7 C8 C13 C14 5.51(19)
C12 C13 C14 N14 -3.5(2)
C8 C13 C14 N14 174.26(13)
C12 C13 C14 C15 179.18(13)
C8 C13 C14 C15 -3.0(2)
N14 C14 C15 N1 177.48(13)
C13 C14 C15 N1 -5.3(2)
N14 C14 C15 C16 -18.4(2)
C13 C14 C15 C16 158.82(13)
C7 N1 C15 C14 11.8(2)
C1 N1 C15 C14 -166.91(13)
C7 N1 C15 C16 -152.17(13)
C1 N1 C15 C16 29.1(2)
C14 C15 C16 O16 31.9(2)
N1 C15 C16 O16 -164.26(14)
C14 C15 C16 O17 -142.65(13)
N1 C15 C16 O17 21.23(18)
O16 C16 O17 C17B 25.7(6)
C15 C16 O17 C17B -159.7(5)
O16 C16 O17 C17 3.7(2)
C15 C16 O17 C17 178.37(14)
C16 O17 C17 C18 -173.6(2)
C16 O17 C17B C18B -133.3(9)
